data_4503642
loop_
_publ_author_name
'K\"afer, Daniel'
'El Helou, Mira'
'Gemel, Christian'
'Witte, Gregor'

_publ_section_title
;
 Packing of Planar Organic Molecules: Interplay of van der Waals and
 Electrostatic Interaction
;
_journal_issue 8
_journal_name_full 'Crystal Growth &amp; Design'
_journal_page_first 3053
_journal_paper_doi 10.1021/cg800195u
_journal_volume 8
_journal_year 2008
_chemical_formula_sum 'C22 H10 O4'
_chemical_formula_weight 338.30
_chemical_name_systematic
; 
 ? 
;
_space_group_IT_number 2
_symmetry_cell_setting triclinic
_symmetry_space_group_name_Hall '-P 1'
_symmetry_space_group_name_H-M 'P -1'
_atom_sites_solution_hydrogens geom
_atom_sites_solution_primary direct
_atom_sites_solution_secondary difmap
_audit_creation_method SHELXL-97
_cell_angle_alpha 97.875(8)
_cell_angle_beta 93.848(9)
_cell_angle_gamma 99.371(10)
_cell_formula_units_Z 1
_cell_length_a 4.7068(6)
_cell_length_b 7.4771(8)
_cell_length_c 11.0772(9)
_cell_measurement_reflns_used 788
_cell_measurement_temperature 293(2)
_cell_measurement_theta_max 27.495
_cell_measurement_theta_min 2.784
_cell_volume 379.41(7)
_computing_cell_refinement 'CrysAlis RED 1.171.32.4, Oxford Diffraction'
_computing_data_collection 'CrysAlis CCD 1.171.32.4, Oxford Diffraction'
_computing_data_reduction 'CrysAlis RED 1.171.32.4, Oxford Diffraction'
_computing_molecular_graphics SHELXL-97
_computing_publication_material SHELXL-97
_computing_structure_refinement 'SHELXL-97 (Sheldrick, 1997)'
_computing_structure_solution 'SHELXS-97 (Sheldrick, 1990)'
_diffrn_ambient_temperature 293(2)
_diffrn_measured_fraction_theta_full 0.993
_diffrn_measured_fraction_theta_max 0.993
_diffrn_measurement_device_type 'Sapphire2-CCD, Oxford Diffraction'
_diffrn_measurement_method '857 images at 1.0 deg. in \w and 35 sec.'
_diffrn_radiation_monochromator graphite
_diffrn_radiation_source 'fine-focus sealed tube'
_diffrn_radiation_type MoK\a
_diffrn_radiation_wavelength 0.71073
_diffrn_reflns_av_R_equivalents 0.0431
_diffrn_reflns_av_sigmaI/netI 0.0497
_diffrn_reflns_limit_h_max 5
_diffrn_reflns_limit_h_min -5
_diffrn_reflns_limit_k_max 8
_diffrn_reflns_limit_k_min -8
_diffrn_reflns_limit_l_max 13
_diffrn_reflns_limit_l_min -13
_diffrn_reflns_number 4869
_diffrn_reflns_theta_full 25.25
_diffrn_reflns_theta_max 25.25
_diffrn_reflns_theta_min 2.79
_exptl_absorpt_coefficient_mu 0.103
_exptl_absorpt_correction_T_max 0.990
_exptl_absorpt_correction_T_min 0.960
_exptl_absorpt_correction_type empirical
_exptl_absorpt_process_details sadabs
_exptl_crystal_colour beige
_exptl_crystal_density_diffrn 1.481
_exptl_crystal_density_method 'not measured'
_exptl_crystal_description plate
_exptl_crystal_F_000 174
_exptl_crystal_size_max 0.40
_exptl_crystal_size_mid 0.25
_exptl_crystal_size_min 0.08
_refine_diff_density_max 0.168
_refine_diff_density_min -0.177
_refine_diff_density_rms 0.040
_refine_ls_extinction_method none
_refine_ls_goodness_of_fit_ref 1.016
_refine_ls_hydrogen_treatment constr
_refine_ls_matrix_type full
_refine_ls_number_parameters 118
_refine_ls_number_reflns 1361
_refine_ls_number_restraints 0
_refine_ls_restrained_S_all 1.016
_refine_ls_R_factor_all 0.1106
_refine_ls_R_factor_gt 0.0452
_refine_ls_shift/su_max 0.000
_refine_ls_shift/su_mean 0.000
_refine_ls_structure_factor_coef Fsqd
_refine_ls_weighting_details 'calc w=1/[\s^2^(Fo^2^)+(0.0678P)^2^+0.0139P] where P=(Fo^2^+2Fc^2^)/3'
_refine_ls_weighting_scheme calc
_refine_ls_wR_factor_gt 0.1042
_refine_ls_wR_factor_ref 0.1396
_reflns_number_gt 709
_reflns_number_total 1361
_reflns_threshold_expression >2sigma(I)
_cod_data_source_file cg800195u-file002.cif
_cod_data_source_block witte_rt
_cod_original_sg_symbol_H-M P-1
_cod_database_code 4503642

loop_
_symmetry_equiv_pos_as_xyz
'x, y, z'
'-x, -y, -z'

loop_
_atom_site_label
_atom_site_type_symbol
_atom_site_fract_x
_atom_site_fract_y
_atom_site_fract_z
_atom_site_U_iso_or_equiv
_atom_site_adp_type
_atom_site_occupancy
_atom_site_symmetry_multiplicity
_atom_site_calc_flag
_atom_site_refinement_flags
C1 C 0.7357(4) 0.6234(3) 0.47525(19) 0.0362(6) Uani 1 1 d .
O2 O 1.1602(3) 0.8407(2) 0.53522(13) 0.0549(6) Uani 1 1 d .
C2 C 0.9933(5) 0.7549(3) 0.4506(2) 0.0400(6) Uani 1 1 d .
C3 C 1.0345(5) 0.7736(3) 0.32120(19) 0.0416(6) Uani 1 1 d .
C4 C 1.2605(5) 0.9040(3) 0.2953(2) 0.0545(7) Uani 1 1 d .
H4 H 1.3833 0.9771 0.3588 0.065 Uiso 1 1 calc R
C5 C 1.3016(6) 0.9241(4) 0.1765(3) 0.0665(8) Uani 1 1 d .
H5 H 1.4501 1.0129 0.1594 0.080 Uiso 1 1 calc R
C6 C 1.1239(6) 0.8135(4) 0.0818(3) 0.0680(8) Uani 1 1 d .
H6 H 1.1543 0.8280 0.0014 0.082 Uiso 1 1 calc R
C7 C 0.9022(6) 0.6819(4) 0.1049(2) 0.0569(7) Uani 1 1 d .
H7 H 0.7843 0.6070 0.0406 0.068 Uiso 1 1 calc R
C8 C 0.8565(5) 0.6620(3) 0.2257(2) 0.0449(6) Uani 1 1 d .
O9 O 0.4691(4) 0.4141(3) 0.16735(14) 0.0764(7) Uani 1 1 d .
C9 C 0.6160(5) 0.5203(3) 0.2497(2) 0.0484(7) Uani 1 1 d .
C10 C 0.5565(5) 0.5112(3) 0.37943(18) 0.0382(6) Uani 1 1 d .
C11 C 0.3217(5) 0.3887(3) 0.40508(19) 0.0401(6) Uani 1 1 d .
H11 H 0.2019 0.3141 0.3412 0.048 Uiso 1 1 calc R

loop_
_atom_site_aniso_label
_atom_site_aniso_U_11
_atom_site_aniso_U_22
_atom_site_aniso_U_33
_atom_site_aniso_U_23
_atom_site_aniso_U_13
_atom_site_aniso_U_12
C1 0.0342(13) 0.0329(13) 0.0401(13) 0.0034(10) -0.0036(10) 0.0064(10)
O2 0.0509(11) 0.0533(11) 0.0516(10) -0.0002(8) -0.0083(8) -0.0048(8)
C2 0.0379(14) 0.0343(14) 0.0470(15) 0.0021(11) -0.0037(11) 0.0102(11)
C3 0.0408(14) 0.0382(14) 0.0468(14) 0.0063(11) 0.0035(11) 0.0103(11)
C4 0.0527(17) 0.0456(16) 0.0636(18) 0.0055(12) 0.0080(13) 0.0047(13)
C5 0.067(2) 0.0577(19) 0.077(2) 0.0180(16) 0.0238(15) 0.0022(16)
C6 0.080(2) 0.069(2) 0.0567(17) 0.0152(15) 0.0198(15) 0.0077(17)
C7 0.0615(18) 0.0623(18) 0.0467(16) 0.0066(13) 0.0057(12) 0.0109(15)
C8 0.0471(15) 0.0455(15) 0.0428(14) 0.0073(11) 0.0029(11) 0.0098(12)
O9 0.0863(15) 0.0825(14) 0.0415(11) -0.0021(9) -0.0071(9) -0.0267(11)
C9 0.0527(16) 0.0478(16) 0.0418(15) 0.0023(12) -0.0010(11) 0.0062(13)
C10 0.0390(13) 0.0370(13) 0.0379(13) 0.0023(10) -0.0022(10) 0.0095(11)
C11 0.0402(14) 0.0374(14) 0.0394(14) -0.0016(10) -0.0063(10) 0.0068(11)

loop_
_atom_type_symbol
_atom_type_description
_atom_type_scat_dispersion_real
_atom_type_scat_dispersion_imag
_atom_type_scat_source
C C 0.0033 0.0016 'International Tables Vol C Tables 4.2.6.8 and 6.1.1.4'
H H 0.0000 0.0000 'International Tables Vol C Tables 4.2.6.8 and 6.1.1.4'
O O 0.0106 0.0060 'International Tables Vol C Tables 4.2.6.8 and 6.1.1.4'

loop_
_geom_angle_atom_site_label_1
_geom_angle_atom_site_label_2
_geom_angle_atom_site_label_3
_geom_angle
_geom_angle_site_symmetry_1
C11 C1 C10 119.76(19) 2_666
C11 C1 C2 119.29(19) 2_666
C10 C1 C2 120.9(2) .
O2 C2 C3 122.5(2) .
O2 C2 C1 120.0(2) .
C3 C2 C1 117.5(2) .
C8 C3 C4 119.6(2) .
C8 C3 C2 121.4(2) .
C4 C3 C2 119.0(2) .
C5 C4 C3 120.0(2) .
C5 C4 H4 120.0 .
C3 C4 H4 120.0 .
C4 C5 C6 120.3(3) .
C4 C5 H5 119.8 .
C6 C5 H5 119.8 .
C7 C6 C5 120.8(3) .
C7 C6 H6 119.6 .
C5 C6 H6 119.6 .
C6 C7 C8 119.3(2) .
C6 C7 H7 120.4 .
C8 C7 H7 120.4 .
C3 C8 C7 120.0(2) .
C3 C8 C9 121.1(2) .
C7 C8 C9 118.8(2) .
O9 C9 C8 122.0(2) .
O9 C9 C10 120.1(2) .
C8 C9 C10 117.9(2) .
C11 C10 C1 119.70(19) .
C11 C10 C9 119.6(2) .
C1 C10 C9 120.7(2) .
C1 C11 C10 120.54(19) 2_666
C1 C11 H11 119.7 2_666
C10 C11 H11 119.7 .

loop_
_geom_bond_atom_site_label_1
_geom_bond_atom_site_label_2
_geom_bond_distance
_geom_bond_site_symmetry_2
C1 C11 1.383(3) 2_666
C1 C10 1.395(3) .
C1 C2 1.497(3) .
O2 C2 1.216(2) .
C2 C3 1.481(3) .
C3 C8 1.389(3) .
C3 C4 1.394(3) .
C4 C5 1.368(3) .
C4 H4 0.9300 .
C5 C6 1.380(4) .
C5 H5 0.9300 .
C6 C7 1.376(3) .
C6 H6 0.9300 .
C7 C8 1.394(3) .
C7 H7 0.9300 .
C8 C9 1.483(3) .
O9 C9 1.216(3) .
C9 C10 1.491(3) .
C10 C11 1.388(3) .
C11 C1 1.383(3) 2_666
C11 H11 0.9300 .

loop_
_geom_torsion_atom_site_label_1
_geom_torsion_atom_site_label_2
_geom_torsion_atom_site_label_3
_geom_torsion_atom_site_label_4
_geom_torsion
_geom_torsion_site_symmetry_1
_geom_torsion_site_symmetry_4
C11 C1 C2 O2 4.9(3) 2_666 .
C10 C1 C2 O2 -174.02(19) . .
C11 C1 C2 C3 -175.52(17) 2_666 .
C10 C1 C2 C3 5.6(3) . .
O2 C2 C3 C8 173.9(2) . .
C1 C2 C3 C8 -5.6(3) . .
O2 C2 C3 C4 -4.8(3) . .
C1 C2 C3 C4 175.60(19) . .
C8 C3 C4 C5 1.5(3) . .
C2 C3 C4 C5 -179.7(2) . .
C3 C4 C5 C6 -1.3(4) . .
C4 C5 C6 C7 0.3(4) . .
C5 C6 C7 C8 0.6(4) . .
C4 C3 C8 C7 -0.7(3) . .
C2 C3 C8 C7 -179.4(2) . .
C4 C3 C8 C9 179.3(2) . .
C2 C3 C8 C9 0.5(3) . .
C6 C7 C8 C3 -0.3(4) . .
C6 C7 C8 C9 179.7(2) . .
C3 C8 C9 O9 -175.5(2) . .
C7 C8 C9 O9 4.5(4) . .
C3 C8 C9 C10 4.7(3) . .
C7 C8 C9 C10 -175.3(2) . .
C11 C1 C10 C11 0.2(3) 2_666 .
C2 C1 C10 C11 179.07(19) . .
C11 C1 C10 C9 -179.32(18) 2_666 .
C2 C1 C10 C9 -0.4(3) . .
O9 C9 C10 C11 -4.0(3) . .
C8 C9 C10 C11 175.8(2) . .
O9 C9 C10 C1 175.5(2) . .
C8 C9 C10 C1 -4.7(3) . .
C1 C10 C11 C1 -0.2(3) . 2_666
C9 C10 C11 C1 179.33(18) . 2_666
